data_9000797
loop_
_publ_author_name
'Levien, L.'
'Prewitt, C. T.'

_publ_section_title
;
 High-pressure structural study of diopside
 P = 1 atm
 pyroxene
;
_journal_name_full 'American Mineralogist'
_journal_page_first 315
_journal_page_last 323
_journal_volume 66
_journal_year 1981
_chemical_formula_sum 'Ca Mg O6 Si2'
_chemical_name_mineral Diopside
_space_group_IT_number 15
_symmetry_space_group_name_Hall '-C 2yc'
_symmetry_space_group_name_H-M 'C 1 2/c 1'
_cell_angle_alpha 90
_cell_angle_beta 105.86
_cell_angle_gamma 90
_cell_length_a 9.7456
_cell_length_b 8.9198
_cell_length_c 5.2516
_cell_formula_units_Z 4
_cell_volume 439.137
_database_code_amcsd 0000811
_diffrn_ambient_pressure 100
_exptl_crystal_density_diffrn 3.275
_cod_original_formula_sum 'Si2 Mg Ca O6'
_cod_database_code 9000797

loop_
_space_group_symop_operation_xyz
x,y,z
1/2+x,1/2+y,z
x,-y,1/2+z
1/2+x,1/2-y,1/2+z
-x,y,1/2-z
1/2-x,1/2+y,1/2-z
-x,-y,-z
1/2-x,1/2-y,-z

loop_
_atom_site_aniso_label
_atom_site_aniso_U_11
_atom_site_aniso_U_22
_atom_site_aniso_U_33
_atom_site_aniso_U_12
_atom_site_aniso_U_13
_atom_site_aniso_U_23
Si 0.00432 0.00480 0.00401 -0.00021 0.00096 -0.00016
Mg1 0.00503 0.00455 0.00388 0.00000 0.00055 0.00000
Ca2 0.00997 0.00661 0.00608 0.00000 -0.00036 0.00000
O1 0.00508 0.00774 0.00608 0.00034 0.00098 0.00039
O2 0.00984 0.00693 0.00763 -0.00165 0.00192 -0.00068
O3 0.00654 0.00867 0.00621 -0.00013 0.00192 -0.00192

loop_
_atom_site_label
_atom_site_fract_x
_atom_site_fract_y
_atom_site_fract_z
Si 0.28627 0.09330 0.22936
Mg1 0.00000 0.90814 0.25000
Ca2 0.00000 0.30144 0.25000
O1 0.11550 0.08728 0.14220
O2 0.36136 0.25013 0.31830
O3 0.35083 0.01759 0.99530

loop_
_cod_related_entry_id
_cod_related_entry_database
_cod_related_entry_code
1 AMCSD 0000811
